data_7206587
loop_
_publ_author_name
'Dalgleish, Simon'
'Labram, John G.'
'Li, Zhe'
'Wang, Jianpu'
'McNeill, Christopher R.'
'Anthopoulos, Thomas D.'
'Greenham, Neil C.'
'Robertson, Neil'

_publ_section_title
;
 Indole-substituted nickel dithiolene complexes in electronic and
 optoelectronic devices
;
_journal_issue 39
_journal_name_full 'Journal of Materials Chemistry'
_journal_page_first 15422
_journal_paper_doi 10.1039/c1jm12466h
_journal_volume 21
_journal_year 2011
_chemical_formula_moiety 'C30 H34 N2 Ni1 S4'
_chemical_formula_sum 'C30 H34 N2 Ni S4'
_chemical_formula_weight 609.59
_space_group_IT_number 14
_symmetry_cell_setting monoclinic
_symmetry_space_group_name_Hall '-P 2ybc'
_symmetry_space_group_name_H-M 'P 1 21/c 1'
_atom_sites_solution_hydrogens geom
_atom_sites_solution_primary direct
_audit_creation_date 10-07-06
_audit_creation_method CRYSTALS_ver_12.85
_cell_angle_alpha 90
_cell_angle_beta 91.526(3)
_cell_angle_gamma 90
_cell_formula_units_Z 2
_cell_length_a 4.31010(13)
_cell_length_b 15.6910(4)
_cell_length_c 21.4795(7)
_cell_measurement_reflns_used 5598
_cell_measurement_temperature 100
_cell_measurement_theta_max 28
_cell_measurement_theta_min 2
_cell_volume 1452.14(7)
_computing_cell_refinement 'CrysAlis RED, (Oxford Diffraction, 2002)'
_computing_data_collection 'Xcalibur, (Oxford Diffraction, 2002)'
_computing_data_reduction 'CrysAlis RED, (Oxford Diffraction, 2002)'
_computing_molecular_graphics 'CAMERON (Watkin et al., 1996)'
_computing_publication_material 'CRYSTALS (Betteridge et al., 2003)'
_computing_structure_refinement 'CRYSTALS (Betteridge et al., 2003)'
_computing_structure_solution 'SIR92 (Altomare et al., 1994)'
_diffrn_ambient_temperature 100
_diffrn_measured_fraction_theta_full 0.996
_diffrn_measured_fraction_theta_max 0.862
_diffrn_measurement_device 'Oxford Diffraction XCALIBUR'
_diffrn_measurement_device_type Area
_diffrn_measurement_method \w/2\q
_diffrn_radiation_monochromator graphite
_diffrn_radiation_type 'Mo K\a'
_diffrn_radiation_wavelength 0.71073
_diffrn_reflns_av_R_equivalents 0.046
_diffrn_reflns_limit_h_max 5
_diffrn_reflns_limit_h_min -5
_diffrn_reflns_limit_k_max 20
_diffrn_reflns_limit_k_min -20
_diffrn_reflns_limit_l_max 26
_diffrn_reflns_limit_l_min -25
_diffrn_reflns_number 8971
_diffrn_reflns_theta_full 25.345
_diffrn_reflns_theta_max 28.478
_diffrn_reflns_theta_min 2.299
_diffrn_standards_number 0
_exptl_absorpt_coefficient_mu 0.978
_exptl_absorpt_correction_T_max 0.94
_exptl_absorpt_correction_T_min 0.62
_exptl_absorpt_correction_type multi-scan
_exptl_absorpt_process_details 'DENZO/SCALEPACK (Otwinowski & Minor, 1997)'
_exptl_crystal_colour 'dark green'
_exptl_crystal_density_diffrn 1.394
_exptl_crystal_density_method 'not measured'
_exptl_crystal_description plate
_exptl_crystal_F_000 640
_exptl_crystal_size_max 0.25
_exptl_crystal_size_mid 0.19
_exptl_crystal_size_min 0.06
_refine_diff_density_max 0.67
_refine_diff_density_min -1.01
_refine_ls_extinction_method None
_refine_ls_goodness_of_fit_ref 1.0064
_refine_ls_hydrogen_treatment noref
_refine_ls_matrix_type full
_refine_ls_number_parameters 169
_refine_ls_number_reflns 3157
_refine_ls_number_restraints 0
_refine_ls_R_factor_all 0.0592
_refine_ls_R_factor_gt 0.0458
_refine_ls_shift/su_max 0.000681
_refine_ls_structure_factor_coef Fsqd
_refine_ls_weighting_details
;
Method= Modified Sheldrick
w=1/[\s^2^(F^2^) + ( 0.07P)^2^ + 2.52P]
,where P=(max(Fo^2^,0) + 2Fc^2^)/3
;
_refine_ls_weighting_scheme calc
_refine_ls_wR_factor_all 0.1299
_refine_ls_wR_factor_gt 0.1257
_refine_ls_wR_factor_ref 0.1299
_reflns_limit_h_max 5
_reflns_limit_h_min -5
_reflns_limit_k_max 20
_reflns_limit_k_min 0
_reflns_limit_l_max 26
_reflns_limit_l_min 0
_reflns_number_gt 2449
_reflns_number_total 3166
_reflns_threshold_expression I>2.0\s(I)
_oxford_diffrn_Wilson_B_factor 2.07
_oxford_diffrn_Wilson_scale 0.32
_oxford_refine_ls_r_factor_ref 0.0592
_oxford_refine_ls_scale 2.10(2)
_oxford_reflns_number_all 3157
_oxford_reflns_threshold_expression_ref I>-10.0\s(I)
_oxford_structure_analysis_title 'NR0007 in P2(1)/c'
_cod_data_source_file c1jm12466h.txt
_cod_data_source_block NR0007
_cod_depositor_comments
;
The following automatic conversions were performed:

'_symmetry_cell_setting' value 'Monoclinic' changed to 'monoclinic'
according to /home/saulius/struct/CIF-dictionaries/cif_core.dic
dictionary named 'cif_core.dic' version 2.4.1 from 2010-06-29.

Automatic conversion script
Id: cif_fix_values 1715 2011-07-08 13:25:40Z adriana 
;
_cod_original_cell_volume 1452.14(8)
_cod_original_sg_symbol_H-M 'P 1 21/c 1 '
_cod_original_formula_sum 'C30 H34 N2 Ni1 S4'
_cod_database_code 7206587

loop_
_symmetry_equiv_pos_as_xyz
x,y,z
-x,-y,-z
-x,y+1/2,-z+1/2
x,-y+1/2,z+1/2

loop_
_atom_site_label
_atom_site_type_symbol
_atom_site_fract_x
_atom_site_fract_y
_atom_site_fract_z
_atom_site_U_iso_or_equiv
_atom_site_occupancy
_atom_site_adp_type
_atom_site_refinement_flags_posn
Ni1 Ni 1.0000 0.5000 0.5000 0.0234 1.0000 Uani S
S2 S 1.21810(18) 0.60214(5) 0.45305(4) 0.0256 1.0000 Uani .
C3 C 1.2998(7) 0.67647(19) 0.50915(15) 0.0241 1.0000 Uani .
C4 C 1.4714(7) 0.7558(2) 0.48876(16) 0.0278 1.0000 Uani .
C5 C 1.2745(7) 0.8198(2) 0.45195(17) 0.0318 1.0000 Uani .
C6 C 1.4582(8) 0.8979(2) 0.43295(19) 0.0372 1.0000 Uani .
C7 C 1.2639(9) 0.9648(3) 0.3982(2) 0.0536 1.0000 Uani .
C8 C 1.2192(7) 0.66064(19) 0.56964(15) 0.0246 1.0000 Uani .
S9 S 1.03738(19) 0.56638(5) 0.58593(4) 0.0258 1.0000 Uani .
C10 C 1.2846(7) 0.7183(2) 0.62312(15) 0.0258 1.0000 Uani .
C11 C 1.4625(8) 0.6894(2) 0.67369(16) 0.0293 1.0000 Uani .
C12 C 1.5270(8) 0.7440(2) 0.72380(16) 0.0303 1.0000 Uani .
C13 C 1.4048(8) 0.8271(2) 0.72198(15) 0.0287 1.0000 Uani .
N14 N 1.5010(7) 0.86844(19) 0.77540(14) 0.0331 1.0000 Uani .
C15 C 1.4276(10) 0.9557(2) 0.79085(18) 0.0417 1.0000 Uani .
C16 C 1.6804(9) 0.8127(3) 0.81059(17) 0.0386 1.0000 Uani .
C17 C 1.7027(9) 0.7368(2) 0.78100(17) 0.0382 1.0000 Uani .
C18 C 1.2198(8) 0.8569(2) 0.67227(17) 0.0312 1.0000 Uani .
C19 C 1.1645(8) 0.8017(2) 0.62321(16) 0.0305 1.0000 Uani .
H41 H 1.5640 0.7834 0.5260 0.0348 1.0000 Uiso .
H42 H 1.6376 0.7367 0.4616 0.0339 1.0000 Uiso .
H51 H 1.0999 0.8367 0.4770 0.0391 1.0000 Uiso .
H52 H 1.1924 0.7913 0.4142 0.0386 1.0000 Uiso .
H61 H 1.5450 0.9232 0.4715 0.0446 1.0000 Uiso .
H62 H 1.6229 0.8783 0.4058 0.0441 1.0000 Uiso .
H71 H 1.3870 1.0142 0.3877 0.0800 1.0000 Uiso .
H72 H 1.0911 0.9825 0.4231 0.0811 1.0000 Uiso .
H73 H 1.1870 0.9386 0.3597 0.0804 1.0000 Uiso .
H111 H 1.5416 0.6338 0.6727 0.0353 1.0000 Uiso .
H151 H 1.5289 0.9700 0.8293 0.0625 1.0000 Uiso .
H152 H 1.4887 0.9936 0.7583 0.0630 1.0000 Uiso .
H153 H 1.2064 0.9610 0.7954 0.0633 1.0000 Uiso .
H161 H 1.7711 0.8273 0.8498 0.0468 1.0000 Uiso .
H171 H 1.8160 0.6889 0.7945 0.0471 1.0000 Uiso .
H181 H 1.1329 0.9126 0.6720 0.0382 1.0000 Uiso .
H191 H 1.0423 0.8215 0.5890 0.0366 1.0000 Uiso .

loop_
_atom_site_aniso_label
_atom_site_aniso_U_11
_atom_site_aniso_U_22
_atom_site_aniso_U_33
_atom_site_aniso_U_23
_atom_site_aniso_U_13
_atom_site_aniso_U_12
Ni1 0.0238(3) 0.0197(3) 0.0265(3) -0.0006(2) -0.0017(2) -0.0028(2)
S2 0.0264(4) 0.0227(4) 0.0276(4) 0.0002(3) -0.0010(3) -0.0032(3)
C3 0.0196(14) 0.0183(14) 0.0341(17) 0.0005(12) -0.0046(12) 0.0024(12)
C4 0.0232(15) 0.0253(16) 0.0348(18) 0.0021(13) -0.0010(13) -0.0041(13)
C5 0.0224(16) 0.0279(17) 0.045(2) 0.0084(15) -0.0020(14) -0.0032(14)
C6 0.0263(18) 0.0297(18) 0.055(2) 0.0131(16) -0.0006(15) -0.0033(15)
C7 0.033(2) 0.041(2) 0.086(3) 0.029(2) -0.006(2) -0.0062(18)
C8 0.0224(15) 0.0154(13) 0.0357(18) -0.0002(13) -0.0048(12) 0.0014(12)
S9 0.0296(4) 0.0204(4) 0.0274(4) -0.0004(3) -0.0003(3) -0.0039(3)
C10 0.0264(16) 0.0214(15) 0.0294(17) 0.0010(13) -0.0010(12) -0.0047(13)
C11 0.0303(17) 0.0239(16) 0.0334(18) 0.0006(13) -0.0011(13) 0.0010(14)
C12 0.0302(17) 0.0323(18) 0.0282(17) 0.0015(14) -0.0013(13) -0.0032(15)
C13 0.0297(17) 0.0265(16) 0.0298(17) -0.0025(14) 0.0012(13) -0.0049(14)
N14 0.0363(16) 0.0315(15) 0.0314(16) -0.0056(12) -0.0008(12) -0.0047(13)
C15 0.056(2) 0.0308(19) 0.038(2) -0.0104(16) -0.0024(17) -0.0035(18)
C16 0.041(2) 0.043(2) 0.0308(19) -0.0024(16) -0.0066(15) -0.0017(17)
C17 0.044(2) 0.037(2) 0.034(2) 0.0003(16) -0.0077(16) 0.0053(17)
C18 0.0309(18) 0.0229(16) 0.040(2) -0.0010(14) -0.0018(14) 0.0002(14)
C19 0.0306(17) 0.0244(16) 0.0361(19) 0.0014(14) -0.0067(14) -0.0018(14)

loop_
_atom_type_symbol
_atom_type_scat_dispersion_real
_atom_type_scat_dispersion_imag
_atom_type_scat_Cromer_Mann_a1
_atom_type_scat_Cromer_Mann_b1
_atom_type_scat_Cromer_Mann_a2
_atom_type_scat_Cromer_Mann_b2
_atom_type_scat_Cromer_Mann_a3
_atom_type_scat_Cromer_Mann_b3
_atom_type_scat_Cromer_Mann_a4
_atom_type_scat_Cromer_Mann_b4
_atom_type_scat_Cromer_Mann_c
_atom_type_scat_source
C 0.0033 0.0016 2.3100 20.8439 1.0200 10.2075 1.5886 0.5687 0.8650 51.6512 0.2156 'International Tables Vol C 4.2.6.8 and 6.1.1.4'
H 0.0000 0.0000 0.4930 10.5109 0.3229 26.1257 0.1402 3.1424 0.0408 57.7998 0.0030 'International Tables Vol C 4.2.6.8 and 6.1.1.4'
N 0.0061 0.0033 12.2126 0.0057 3.1322 9.8933 2.0125 28.9975 1.1663 0.5826 -11.5290 'International Tables Vol C 4.2.6.8 and 6.1.1.4'
S 0.1246 0.1234 6.9053 1.4679 5.2034 22.2151 1.4379 0.2536 1.5863 56.1720 0.8669 'International Tables Vol C 4.2.6.8 and 6.1.1.4'
Ni 0.3393 1.1124 12.8376 3.8785 7.2920 0.2565 4.4438 12.1763 2.3800 66.3421 1.0341 'International Tables Vol C 4.2.6.8 and 6.1.1.4'

loop_
_geom_angle_atom_site_label_1
_geom_angle_site_symmetry_1
_geom_angle_atom_site_label_2
_geom_angle_atom_site_label_3
_geom_angle_site_symmetry_3
_geom_angle
_geom_angle_publ_flag
S2 2_766 Ni1 S9 2_766 91.05(3) yes
S2 2_766 Ni1 S2 . 179.995 yes
S9 2_766 Ni1 S2 . 88.95(3) yes
S2 2_766 Ni1 S9 . 88.95(3) yes
S9 2_766 Ni1 S9 . 179.995 yes
S2 . Ni1 S9 . 91.05(3) yes
Ni1 . S2 C3 . 105.41(11) yes
S2 . C3 C4 . 116.7(2) yes
S2 . C3 C8 . 119.4(2) yes
C4 . C3 C8 . 123.9(3) yes
C3 . C4 C5 . 114.9(3) yes
C3 . C4 H41 . 108.5 no
C5 . C4 H41 . 109.8 no
C3 . C4 H42 . 106.8 no
C5 . C4 H42 . 107.3 no
H41 . C4 H42 . 109.3 no
C4 . C5 C6 . 112.6(3) yes
C4 . C5 H51 . 108.7 no
C6 . C5 H51 . 110.1 no
C4 . C5 H52 . 108.2 no
C6 . C5 H52 . 108.9 no
H51 . C5 H52 . 108.3 no
C5 . C6 C7 . 113.8(3) yes
C5 . C6 H61 . 106.8 no
C7 . C6 H61 . 109.0 no
C5 . C6 H62 . 107.3 no
C7 . C6 H62 . 108.8 no
H61 . C6 H62 . 111.2 no
C6 . C7 H71 . 111.5 no
C6 . C7 H72 . 110.3 no
H71 . C7 H72 . 109.4 no
C6 . C7 H73 . 107.1 no
H71 . C7 H73 . 108.5 no
H72 . C7 H73 . 109.9 no
C3 . C8 S9 . 118.5(2) yes
C3 . C8 C10 . 125.0(3) yes
S9 . C8 C10 . 116.5(2) yes
C8 . S9 Ni1 . 105.70(12) yes
C8 . C10 C11 . 119.8(3) yes
C8 . C10 C19 . 120.4(3) yes
C11 . C10 C19 . 119.8(3) yes
C10 . C11 C12 . 119.8(3) yes
C10 . C11 H111 . 118.7 no
C12 . C11 H111 . 121.6 no
C11 . C12 C13 . 118.7(3) yes
C11 . C12 C17 . 134.6(3) yes
C13 . C12 C17 . 106.7(3) yes
C12 . C13 N14 . 108.1(3) yes
C12 . C13 C18 . 122.5(3) yes
N14 . C13 C18 . 129.4(3) yes
C13 . N14 C15 . 125.2(3) yes
C13 . N14 C16 . 108.1(3) yes
C15 . N14 C16 . 126.7(3) yes
N14 . C15 H151 . 109.0 no
N14 . C15 H152 . 110.7 no
H151 . C15 H152 . 110.9 no
N14 . C15 H153 . 109.2 no
H151 . C15 H153 . 108.8 no
H152 . C15 H153 . 108.2 no
N14 . C16 C17 . 110.3(3) yes
N14 . C16 H161 . 123.1 no
C17 . C16 H161 . 126.6 no
C12 . C17 C16 . 106.9(3) yes
C12 . C17 H171 . 126.1 no
C16 . C17 H171 . 127.0 no
C13 . C18 C19 . 117.2(3) yes
C13 . C18 H181 . 121.9 no
C19 . C18 H181 . 120.9 no
C10 . C19 C18 . 121.9(3) yes
C10 . C19 H191 . 120.1 no
C18 . C19 H191 . 117.9 no

loop_
_geom_bond_atom_site_label_1
_geom_bond_atom_site_label_2
_geom_bond_site_symmetry_2
_geom_bond_distance
_geom_bond_publ_flag
Ni1 S2 2_766 2.1259(8) yes
Ni1 S9 2_766 2.1216(8) yes
Ni1 S2 . 2.1259(8) yes
Ni1 S9 . 2.1216(8) yes
S2 C3 . 1.707(3) yes
C3 C4 . 1.518(4) yes
C3 C8 . 1.376(5) yes
C4 C5 . 1.522(5) yes
C4 H41 . 0.985 no
C4 H42 . 0.983 no
C5 C6 . 1.521(5) yes
C5 H51 . 0.974 no
C5 H52 . 0.983 no
C6 C7 . 1.526(5) yes
C6 H61 . 0.984 no
C6 H62 . 0.980 no
C7 H71 . 0.968 no
C7 H72 . 0.969 no
C7 H73 . 0.974 no
C8 S9 . 1.714(3) yes
C8 C10 . 1.483(4) yes
C10 C11 . 1.389(4) yes
C10 C19 . 1.408(5) yes
C11 C12 . 1.398(5) yes
C11 H111 . 0.938 no
C12 C13 . 1.406(5) yes
C12 C17 . 1.430(5) yes
C13 N14 . 1.372(4) yes
C13 C18 . 1.396(5) yes
N14 C15 . 1.445(5) yes
N14 C16 . 1.379(5) yes
C15 H151 . 0.951 no
C15 H152 . 0.960 no
C15 H153 . 0.965 no
C16 C17 . 1.355(5) yes
C16 H161 . 0.947 no
C17 H171 . 0.938 no
C18 C19 . 1.380(5) yes
C18 H181 . 0.950 no
C19 H191 . 0.946 no
